data_4111958
loop_
_publ_author_name
'Eva Hevia'
'Gordon W. Honeyman'
'Alan R. Kennedy'
'Robert E. Mulvey'

_publ_section_title
;
 Trapping, Stabilization, and Characterization of an Enolate Anion of a
 1,6-Adduct of Benzophenone Chelated by a Sodium Alkylamidozincate Cation
;
_journal_name_full 'Journal of the American Chemical Society'
_journal_page_first 13106
_journal_page_last 13107
_journal_paper_doi 10.1021/ja053756c
_journal_volume 127
_journal_year 2005
_chemical_formula_sum 'C36 H62 N3 Na O Zn'
_chemical_formula_weight 641.25
_chemical_name_systematic
;
 ?
;
_space_group_IT_number 60
_symmetry_cell_setting orthorhombic
_symmetry_space_group_name_Hall '-P 2n 2ab'
_symmetry_space_group_name_H-M 'P b c n'
_atom_sites_solution_hydrogens geom
_atom_sites_solution_primary direct
_atom_sites_solution_secondary difmap
_audit_creation_method SHELXL-97
_cell_angle_alpha 90.00
_cell_angle_beta 90.00
_cell_angle_gamma 90.00
_cell_formula_units_Z 8
_cell_length_a 20.2268(3)
_cell_length_b 20.8583(5)
_cell_length_c 19.3017(4)
_cell_measurement_reflns_used 9740
_cell_measurement_temperature 123(2)
_cell_measurement_theta_max 27.10
_cell_measurement_theta_min 1.00
_cell_volume 8143.3(3)
_computing_data_collection 'Denzo & Collect'
_computing_structure_refinement 'SHELXL-97 (Sheldrick, 1997)'
_computing_structure_solution SIR
_diffrn_ambient_temperature 123(2)
_diffrn_measured_fraction_theta_full 0.998
_diffrn_measured_fraction_theta_max 0.998
_diffrn_measurement_device_type 'Nonius Kappa CCD'
_diffrn_measurement_method 'omega and phi scans'
_diffrn_radiation_monochromator graphite
_diffrn_radiation_source 'fine-focus sealed tube'
_diffrn_radiation_type MoK\a
_diffrn_radiation_wavelength 0.71073
_diffrn_reflns_av_R_equivalents 0.070
_diffrn_reflns_av_sigmaI/netI 0.0547
_diffrn_reflns_limit_h_max 25
_diffrn_reflns_limit_h_min -25
_diffrn_reflns_limit_k_max 26
_diffrn_reflns_limit_k_min -26
_diffrn_reflns_limit_l_max 24
_diffrn_reflns_limit_l_min -24
_diffrn_reflns_number 82015
_diffrn_reflns_theta_full 27.10
_diffrn_reflns_theta_max 27.10
_diffrn_reflns_theta_min 1.75
_diffrn_standards_decay_% 0
_diffrn_standards_number 0
_exptl_absorpt_coefficient_mu 0.641
_exptl_absorpt_correction_type none
_exptl_crystal_colour green
_exptl_crystal_density_diffrn 1.046
_exptl_crystal_description wedge
_exptl_crystal_F_000 2784
_exptl_crystal_size_max 0.40
_exptl_crystal_size_mid 0.20
_exptl_crystal_size_min 0.10
_refine_diff_density_max 0.509
_refine_diff_density_min -0.243
_refine_diff_density_rms 0.057
_refine_ls_extinction_method none
_refine_ls_goodness_of_fit_ref 1.085
_refine_ls_hydrogen_treatment constr
_refine_ls_matrix_type full
_refine_ls_number_parameters 430
_refine_ls_number_reflns 8980
_refine_ls_number_restraints 0
_refine_ls_restrained_S_all 1.085
_refine_ls_R_factor_all 0.0944
_refine_ls_R_factor_gt 0.0502
_refine_ls_shift/su_max 0.001
_refine_ls_shift/su_mean 0.000
_refine_ls_structure_factor_coef Fsqd
_refine_ls_weighting_details 'calc w=1/[\s^2^(Fo^2^)+(0.0764P)^2^+0.0000P] where P=(Fo^2^+2Fc^2^)/3'
_refine_ls_weighting_scheme calc
_refine_ls_wR_factor_gt 0.1319
_refine_ls_wR_factor_ref 0.1469
_reflns_number_gt 5379
_reflns_number_total 8980
_reflns_threshold_expression I>2\s(I)
_cod_data_source_file ja053756csi20050608_112639.cif
_cod_data_source_block grem186
_cod_database_code 4111958

loop_
_symmetry_equiv_pos_as_xyz
'x, y, z'
'-x+1/2, -y+1/2, z+1/2'
'x+1/2, -y+1/2, -z'
'-x, y, -z+1/2'
'-x, -y, -z'
'x-1/2, y-1/2, -z-1/2'
'-x-1/2, y-1/2, z'
'x, -y, z-1/2'

loop_
_atom_site_label
_atom_site_type_symbol
_atom_site_fract_x
_atom_site_fract_y
_atom_site_fract_z
_atom_site_U_iso_or_equiv
_atom_site_adp_type
_atom_site_occupancy
_atom_site_symmetry_multiplicity
_atom_site_calc_flag
_atom_site_refinement_flags
_atom_site_disorder_assembly
_atom_site_disorder_group
Zn1 Zn 0.302868(13) -0.068575(15) 0.538739(14) 0.03313(12) Uani 1 1 d . A .
Na1 Na 0.22995(5) 0.02586(5) 0.63741(5) 0.0402(3) Uani 1 1 d . . .
O1 O 0.21270(8) -0.02765(9) 0.53955(8) 0.0381(4) Uani 1 1 d . A .
N1 N 0.33011(9) -0.03915(11) 0.63039(10) 0.0331(5) Uani 1 1 d . A .
C1 C 0.32899(14) -0.11404(16) 0.45243(13) 0.0440(7) Uani 1 1 d . . .
C2 C 0.40042(16) -0.1042(3) 0.4342(2) 0.1014(17) Uani 1 1 d . A .
H2A H 0.4283 -0.1255 0.4687 0.152 Uiso 1 1 calc R . .
H2B H 0.4103 -0.0582 0.4337 0.152 Uiso 1 1 calc R . .
H2C H 0.4092 -0.1224 0.3883 0.152 Uiso 1 1 calc R . .
C3 C 0.3145(2) -0.1845(2) 0.4589(2) 0.0932(14) Uani 1 1 d . A .
H3A H 0.3122 -0.2037 0.4126 0.140 Uiso 1 1 calc R . .
H3B H 0.2721 -0.1904 0.4826 0.140 Uiso 1 1 calc R . .
H3C H 0.3497 -0.2052 0.4856 0.140 Uiso 1 1 calc R . .
C4 C 0.28845(18) -0.0893(2) 0.38990(16) 0.0793(12) Uani 1 1 d . A .
H4A H 0.2985 -0.1154 0.3490 0.119 Uiso 1 1 calc R . .
H4B H 0.3000 -0.0445 0.3806 0.119 Uiso 1 1 calc R . .
H4C H 0.2412 -0.0924 0.4004 0.119 Uiso 1 1 calc R . .
C5 C 0.16198(12) -0.02965(13) 0.49523(12) 0.0332(6) Uani 1 1 d . . .
C6 C 0.12692(12) -0.08405(13) 0.48235(13) 0.0337(6) Uani 1 1 d . A .
C7 C 0.13765(13) -0.14258(14) 0.52181(13) 0.0400(7) Uani 1 1 d . . .
H7 H 0.1683 -0.1412 0.5590 0.048 Uiso 1 1 calc R A .
C8 C 0.10723(16) -0.19792(15) 0.50911(15) 0.0522(8) Uani 1 1 d . A .
H8 H 0.1163 -0.2330 0.5390 0.063 Uiso 1 1 calc R . .
C9 C 0.05938(15) -0.20848(15) 0.45041(15) 0.0490(8) Uani 1 1 d . . .
H9 H 0.0163 -0.2218 0.4714 0.059 Uiso 1 1 calc R A .
C10 C 0.04757(13) -0.14583(15) 0.41361(15) 0.0462(7) Uani 1 1 d . A .
H10 H 0.0161 -0.1458 0.3771 0.055 Uiso 1 1 calc R . .
C11 C 0.07741(12) -0.09035(14) 0.42786(14) 0.0380(6) Uani 1 1 d . . .
H11 H 0.0660 -0.0535 0.4015 0.046 Uiso 1 1 calc R A .
C12 C 0.08146(15) -0.26349(15) 0.40061(15) 0.0482(7) Uani 1 1 d . A .
C13 C 0.14997(15) -0.24770(17) 0.37024(16) 0.0591(9) Uani 1 1 d . . .
H13A H 0.1826 -0.2458 0.4077 0.089 Uiso 1 1 calc R A .
H13B H 0.1482 -0.2062 0.3466 0.089 Uiso 1 1 calc R . .
H13C H 0.1627 -0.2811 0.3371 0.089 Uiso 1 1 calc R . .
C14 C 0.0861(2) -0.32657(17) 0.4388(2) 0.0766(11) Uani 1 1 d . . .
H14A H 0.1001 -0.3603 0.4066 0.115 Uiso 1 1 calc R A .
H14B H 0.0428 -0.3375 0.4583 0.115 Uiso 1 1 calc R . .
H14C H 0.1186 -0.3228 0.4763 0.115 Uiso 1 1 calc R . .
C15 C 0.03325(16) -0.26947(18) 0.33964(17) 0.0677(10) Uani 1 1 d . . .
H15A H 0.0441 -0.3078 0.3125 0.102 Uiso 1 1 calc R A .
H15B H 0.0368 -0.2314 0.3101 0.102 Uiso 1 1 calc R . .
H15C H -0.0120 -0.2731 0.3573 0.102 Uiso 1 1 calc R . .
C16 C 0.14647(13) 0.03346(14) 0.46258(12) 0.0364(6) Uani 1 1 d . A .
C17 C 0.08254(14) 0.05833(14) 0.46154(13) 0.0409(7) Uani 1 1 d . . .
H17 H 0.0473 0.0337 0.4802 0.049 Uiso 1 1 calc R A .
C18 C 0.06915(16) 0.11855(16) 0.43377(15) 0.0532(8) Uani 1 1 d . A .
H18 H 0.0253 0.1349 0.4338 0.064 Uiso 1 1 calc R . .
C19 C 0.12011(18) 0.15423(16) 0.40617(17) 0.0616(9) Uani 1 1 d . . .
H19 H 0.1114 0.1951 0.3866 0.074 Uiso 1 1 calc R A .
C20 C 0.18400(17) 0.13053(17) 0.40702(17) 0.0591(9) Uani 1 1 d . A .
H20 H 0.2189 0.1553 0.3879 0.071 Uiso 1 1 calc R . .
C21 C 0.19750(14) 0.07087(15) 0.43555(16) 0.0458(7) Uani 1 1 d . . .
H21 H 0.2417 0.0555 0.4367 0.055 Uiso 1 1 calc R A .
C22 C 0.32837(13) -0.08920(14) 0.68542(13) 0.0377(6) Uani 1 1 d . . .
C23 C 0.33705(15) -0.05874(15) 0.75690(14) 0.0495(8) Uani 1 1 d . A .
H23A H 0.2974 -0.0329 0.7679 0.059 Uiso 1 1 calc R . .
H23B H 0.3407 -0.0931 0.7921 0.059 Uiso 1 1 calc R . .
C24 C 0.39795(15) -0.01620(18) 0.76095(18) 0.0645(10) Uani 1 1 d . . .
H24A H 0.3992 0.0056 0.8065 0.077 Uiso 1 1 calc R A .
H24B H 0.4382 -0.0429 0.7567 0.077 Uiso 1 1 calc R . .
C25 C 0.39704(16) 0.03324(18) 0.70397(19) 0.0667(10) Uani 1 1 d . A .
H25A H 0.4389 0.0577 0.7052 0.080 Uiso 1 1 calc R . .
H25B H 0.3604 0.0637 0.7126 0.080 Uiso 1 1 calc R . .
C26 C 0.38833(13) 0.00355(16) 0.63070(16) 0.0505(8) Uani 1 1 d . . .
C27 C 0.37930(16) -0.14375(16) 0.67622(16) 0.0580(9) Uani 1 1 d . A .
H27A H 0.3789 -0.1584 0.6280 0.087 Uiso 1 1 calc R . .
H27B H 0.3678 -0.1796 0.7068 0.087 Uiso 1 1 calc R . .
H27C H 0.4235 -0.1279 0.6881 0.087 Uiso 1 1 calc R . .
C28 C 0.26063(13) -0.12101(15) 0.68161(14) 0.0469(7) Uani 1 1 d . A .
H28A H 0.2261 -0.0882 0.6845 0.070 Uiso 1 1 calc R . .
H28B H 0.2557 -0.1512 0.7202 0.070 Uiso 1 1 calc R . .
H28C H 0.2565 -0.1442 0.6376 0.070 Uiso 1 1 calc R . .
C29 C 0.45435(14) -0.0280(2) 0.60773(18) 0.0697(11) Uani 1 1 d . A .
H29A H 0.4719 -0.0541 0.6457 0.105 Uiso 1 1 calc R . .
H29B H 0.4864 0.0054 0.5957 0.105 Uiso 1 1 calc R . .
H29C H 0.4464 -0.0554 0.5673 0.105 Uiso 1 1 calc R . .
C30 C 0.37357(18) 0.05740(17) 0.5790(2) 0.0754(11) Uani 1 1 d . A .
H30A H 0.3664 0.0390 0.5329 0.113 Uiso 1 1 calc R . .
H30B H 0.4111 0.0871 0.5774 0.113 Uiso 1 1 calc R . .
H30C H 0.3338 0.0805 0.5936 0.113 Uiso 1 1 calc R . .
N2 N 0.2048(3) 0.1419(2) 0.6515(2) 0.0537(12) Uani 0.794(7) 1 d P A 1
N3 N 0.1302(2) 0.0255(3) 0.7064(2) 0.0507(12) Uani 0.794(7) 1 d P A 1
C32 C 0.2114(3) 0.1805(2) 0.5890(2) 0.085(2) Uani 0.794(7) 1 d P A 1
H32A H 0.1954 0.2240 0.5982 0.127 Uiso 0.794(7) 1 calc PR A 1
H32B H 0.1852 0.1613 0.5517 0.127 Uiso 0.794(7) 1 calc PR A 1
H32C H 0.2579 0.1822 0.5752 0.127 Uiso 0.794(7) 1 calc PR A 1
C33 C 0.2415(6) 0.1697(4) 0.7048(5) 0.0683(19) Uani 0.794(7) 1 d P A 1
H33A H 0.2880 0.1728 0.6907 0.102 Uiso 0.794(7) 1 calc PR A 1
H33B H 0.2381 0.1431 0.7465 0.102 Uiso 0.794(7) 1 calc PR A 1
H33C H 0.2243 0.2126 0.7146 0.102 Uiso 0.794(7) 1 calc PR A 1
C34 C 0.1329(3) 0.1395(2) 0.6673(3) 0.0712(16) Uani 0.794(7) 1 d P A 1
H34A H 0.1183 0.1829 0.6814 0.085 Uiso 0.794(7) 1 calc PR A 1
H34B H 0.1088 0.1284 0.6243 0.085 Uiso 0.794(7) 1 calc PR A 1
C35 C 0.1137(3) 0.0934(3) 0.7222(3) 0.0684(17) Uani 0.794(7) 1 d P A 1
H35A H 0.0655 0.0968 0.7299 0.082 Uiso 0.794(7) 1 calc PR A 1
H35B H 0.1360 0.1058 0.7658 0.082 Uiso 0.794(7) 1 calc PR A 1
C36 C 0.1253(3) -0.0127(3) 0.7701(3) 0.0531(15) Uani 0.794(7) 1 d P A 1
H36A H 0.1568 0.0036 0.8044 0.080 Uiso 0.794(7) 1 calc PR A 1
H36B H 0.1355 -0.0576 0.7597 0.080 Uiso 0.794(7) 1 calc PR A 1
H36C H 0.0803 -0.0096 0.7887 0.080 Uiso 0.794(7) 1 calc PR A 1
C37 C 0.0829(2) -0.0016(3) 0.6567(2) 0.0700(17) Uani 0.794(7) 1 d P A 1
H37A H 0.0382 0.0007 0.6761 0.105 Uiso 0.794(7) 1 calc PR A 1
H37B H 0.0943 -0.0464 0.6473 0.105 Uiso 0.794(7) 1 calc PR A 1
H37C H 0.0846 0.0229 0.6134 0.105 Uiso 0.794(7) 1 calc PR A 1
N2A N 0.1830(9) 0.1304(9) 0.6656(9) 0.035(5) Uiso 0.206(7) 1 d P A 2
N3A N 0.1185(10) 0.0026(8) 0.7007(11) 0.036(5) Uiso 0.206(7) 1 d P A 2
C35A C 0.0855(8) 0.0656(8) 0.6930(9) 0.046(4) Uiso 0.206(7) 1 d P A 2
H35C H 0.0464 0.0677 0.7238 0.055 Uiso 0.206(7) 1 calc PR A 2
H35D H 0.0703 0.0712 0.6446 0.055 Uiso 0.206(7) 1 calc PR A 2
C34A C 0.1374(10) 0.1224(12) 0.7131(14) 0.060(6) Uiso 0.206(7) 1 d P A 2
H34C H 0.1128 0.1630 0.7193 0.072 Uiso 0.206(7) 1 calc PR A 2
H34D H 0.1589 0.1118 0.7577 0.072 Uiso 0.206(7) 1 calc PR A 2
C32A C 0.1564(8) 0.1587(8) 0.5995(8) 0.052(5) Uiso 0.206(7) 1 d P A 2
H32D H 0.1254 0.1285 0.5782 0.078 Uiso 0.206(7) 1 calc PR A 2
H32E H 0.1931 0.1670 0.5676 0.078 Uiso 0.206(7) 1 calc PR A 2
H32F H 0.1335 0.1990 0.6098 0.078 Uiso 0.206(7) 1 calc PR A 2
C36A C 0.1442(16) -0.0223(19) 0.7769(17) 0.085(13) Uiso 0.206(7) 1 d P A 2
H36D H 0.1069 -0.0405 0.8026 0.128 Uiso 0.206(7) 1 calc PR A 2
H36E H 0.1626 0.0140 0.8027 0.128 Uiso 0.206(7) 1 calc PR A 2
H36F H 0.1783 -0.0551 0.7706 0.128 Uiso 0.206(7) 1 calc PR A 2
C33A C 0.226(3) 0.178(3) 0.712(3) 0.13(2) Uiso 0.206(7) 1 d P A 2
H33D H 0.2003 0.2169 0.7217 0.193 Uiso 0.206(7) 1 calc PR A 2
H33E H 0.2666 0.1895 0.6874 0.193 Uiso 0.206(7) 1 calc PR A 2
H33F H 0.2372 0.1569 0.7559 0.193 Uiso 0.206(7) 1 calc PR A 2
C37A C 0.0788(8) -0.0463(10) 0.6660(9) 0.050(5) Uiso 0.206(7) 1 d P A 2
H37D H 0.0994 -0.0884 0.6724 0.075 Uiso 0.206(7) 1 calc PR A 2
H37E H 0.0760 -0.0365 0.6164 0.075 Uiso 0.206(7) 1 calc PR A 2
H37F H 0.0342 -0.0468 0.6859 0.075 Uiso 0.206(7) 1 calc PR A 2

loop_
_atom_site_aniso_label
_atom_site_aniso_U_11
_atom_site_aniso_U_22
_atom_site_aniso_U_33
_atom_site_aniso_U_23
_atom_site_aniso_U_13
_atom_site_aniso_U_12
Zn1 0.03132(18) 0.0392(2) 0.02883(18) 0.00051(13) -0.00242(12) -0.00277(13)
Na1 0.0460(6) 0.0381(6) 0.0365(6) -0.0056(5) -0.0110(5) 0.0099(5)
O1 0.0332(9) 0.0469(12) 0.0342(10) -0.0055(8) -0.0111(8) 0.0032(8)
N1 0.0339(11) 0.0371(13) 0.0284(11) 0.0008(10) -0.0095(9) -0.0032(10)
C1 0.0425(15) 0.055(2) 0.0344(15) -0.0022(14) 0.0034(12) 0.0029(15)
C2 0.046(2) 0.195(5) 0.063(2) -0.018(3) 0.0094(18) 0.000(3)
C3 0.121(4) 0.061(3) 0.098(3) -0.024(2) 0.029(3) 0.000(2)
C4 0.074(2) 0.129(4) 0.0345(18) -0.017(2) -0.0027(16) 0.029(2)
C5 0.0319(13) 0.0429(17) 0.0247(13) -0.0055(12) -0.0025(11) 0.0034(12)
C6 0.0324(13) 0.0432(17) 0.0254(13) -0.0014(11) -0.0047(11) 0.0026(12)
C7 0.0452(15) 0.0426(17) 0.0321(15) -0.0031(12) -0.0071(12) -0.0001(13)
C8 0.077(2) 0.0413(19) 0.0383(16) 0.0009(14) -0.0104(15) -0.0003(16)
C9 0.0493(17) 0.054(2) 0.0442(17) -0.0032(15) -0.0010(13) -0.0099(15)
C10 0.0461(16) 0.0494(19) 0.0432(16) -0.0045(14) -0.0179(13) -0.0007(14)
C11 0.0310(13) 0.0450(17) 0.0378(15) -0.0035(13) -0.0082(12) 0.0042(13)
C12 0.0610(18) 0.0435(18) 0.0400(16) -0.0047(14) -0.0049(14) -0.0062(15)
C13 0.0597(19) 0.064(2) 0.0540(19) -0.0051(17) -0.0008(16) 0.0020(17)
C14 0.119(3) 0.044(2) 0.067(2) -0.0041(18) 0.003(2) -0.008(2)
C15 0.060(2) 0.075(3) 0.068(2) -0.0308(19) -0.0147(17) -0.0106(18)
C16 0.0419(15) 0.0411(17) 0.0263(13) -0.0066(12) -0.0076(12) -0.0039(13)
C17 0.0465(16) 0.0425(18) 0.0337(15) -0.0041(13) -0.0075(12) 0.0019(13)
C18 0.068(2) 0.047(2) 0.0443(17) -0.0081(15) -0.0180(16) 0.0120(18)
C19 0.091(3) 0.0400(19) 0.054(2) 0.0007(15) -0.0228(19) -0.0010(19)
C20 0.080(2) 0.048(2) 0.0491(19) 0.0008(16) -0.0068(17) -0.0270(18)
C21 0.0478(17) 0.0480(19) 0.0416(16) -0.0052(14) -0.0081(13) -0.0076(15)
C22 0.0427(15) 0.0396(16) 0.0309(14) 0.0004(12) -0.0082(12) 0.0097(13)
C23 0.0538(18) 0.059(2) 0.0361(16) -0.0012(14) -0.0124(14) 0.0126(15)
C24 0.0598(19) 0.081(3) 0.053(2) -0.0181(19) -0.0240(16) 0.0104(18)
C25 0.0549(19) 0.066(2) 0.079(2) -0.013(2) -0.0277(18) -0.0120(18)
C26 0.0432(15) 0.056(2) 0.0519(18) 0.0013(15) -0.0148(14) -0.0162(15)
C27 0.069(2) 0.056(2) 0.0481(18) 0.0001(16) -0.0125(15) 0.0281(17)
C28 0.0554(18) 0.0454(18) 0.0398(16) 0.0111(13) 0.0006(13) 0.0021(15)
C29 0.0353(16) 0.107(3) 0.067(2) -0.006(2) -0.0044(15) -0.0189(18)
C30 0.077(2) 0.062(3) 0.087(3) 0.021(2) -0.022(2) -0.040(2)
N2 0.069(3) 0.043(2) 0.049(3) -0.003(2) -0.004(2) 0.009(2)
N3 0.052(3) 0.062(4) 0.038(2) -0.006(2) 0.0017(17) 0.014(3)
C32 0.152(6) 0.052(3) 0.050(3) 0.007(2) -0.011(3) 0.031(3)
C33 0.091(4) 0.045(3) 0.069(4) -0.023(3) -0.016(4) 0.008(3)
C34 0.088(4) 0.058(3) 0.067(4) -0.004(3) -0.004(3) 0.036(3)
C35 0.063(3) 0.091(5) 0.052(3) -0.007(3) 0.009(3) 0.031(3)
C36 0.053(3) 0.074(4) 0.033(2) 0.008(2) 0.007(2) 0.022(3)
C37 0.045(2) 0.114(6) 0.051(3) -0.005(3) 0.003(2) 0.004(3)

loop_
_atom_type_symbol
_atom_type_description
_atom_type_scat_dispersion_real
_atom_type_scat_dispersion_imag
_atom_type_scat_source
Zn Zn 0.2839 1.4301 'International Tables Vol C Tables 4.2.6.8 and 6.1.1.4'
Na Na 0.0362 0.0249 'International Tables Vol C Tables 4.2.6.8 and 6.1.1.4'
O O 0.0106 0.0060 'International Tables Vol C Tables 4.2.6.8 and 6.1.1.4'
N N 0.0061 0.0033 'International Tables Vol C Tables 4.2.6.8 and 6.1.1.4'
C C 0.0033 0.0016 'International Tables Vol C Tables 4.2.6.8 and 6.1.1.4'
H H 0.0000 0.0000 'International Tables Vol C Tables 4.2.6.8 and 6.1.1.4'

loop_
_geom_angle_atom_site_label_1
_geom_angle_atom_site_label_2
_geom_angle_atom_site_label_3
_geom_angle
N1 Zn1 C1 146.54(10)
N1 Zn1 O1 96.62(8)
C1 Zn1 O1 116.71(9)
N1 Zn1 Na1 51.68(6)
C1 Zn1 Na1 160.16(9)
O1 Zn1 Na1 45.38(5)
O1 Na1 N3 109.62(14)
O1 Na1 N2A 125.3(4)
N3 Na1 N2A 63.6(4)
O1 Na1 N1 78.71(7)
N3 Na1 N1 136.17(14)
N2A Na1 N1 146.3(4)
O1 Na1 N2 123.32(12)
N3 Na1 N2 76.83(18)
N2A Na1 N2 13.2(3)
N1 Na1 N2 135.72(14)
O1 Na1 N3A 99.7(4)
N3 Na1 N3A 11.6(4)
N2A Na1 N3A 74.1(5)
N1 Na1 N3A 129.8(4)
N2 Na1 N3A 87.3(4)
O1 Na1 Zn1 40.19(5)
N3 Na1 Zn1 136.95(14)
N2A Na1 Zn1 152.4(4)
N1 Na1 Zn1 38.85(5)
N2 Na1 Zn1 141.22(13)
N3A Na1 Zn1 125.3(4)
O1 Na1 C34A 129.0(5)
N3 Na1 C34A 40.7(4)
N2A Na1 C34A 23.6(6)
N1 Na1 C34A 152.1(5)
N2 Na1 C34A 36.6(4)
N3A Na1 C34A 51.8(6)
Zn1 Na1 C34A 169.0(5)
C5 O1 Zn1 132.61(15)
C5 O1 Na1 132.89(16)
Zn1 O1 Na1 94.44(7)
C26 N1 C22 116.0(2)
C26 N1 Zn1 114.74(16)
C22 N1 Zn1 114.78(16)
C26 N1 Na1 109.07(17)
C22 N1 Na1 109.27(15)
Zn1 N1 Na1 89.47(7)
C2 C1 C3 109.9(3)
C2 C1 C4 106.4(3)
C3 C1 C4 106.6(3)
C2 C1 Zn1 112.8(2)
C3 C1 Zn1 110.2(2)
C4 C1 Zn1 110.7(2)
C1 C2 H2A 109.5
C1 C2 H2B 109.5
H2A C2 H2B 109.5
C1 C2 H2C 109.5
H2A C2 H2C 109.5
H2B C2 H2C 109.5
C1 C3 H3A 109.5
C1 C3 H3B 109.5
H3A C3 H3B 109.5
C1 C3 H3C 109.5
H3A C3 H3C 109.5
H3B C3 H3C 109.5
C1 C4 H4A 109.5
C1 C4 H4B 109.5
H4A C4 H4B 109.5
C1 C4 H4C 109.5
H4A C4 H4C 109.5
H4B C4 H4C 109.5
O1 C5 C6 122.9(2)
O1 C5 C16 113.8(2)
C6 C5 C16 123.3(2)
C5 C6 C7 121.7(2)
C5 C6 C11 124.4(3)
C7 C6 C11 113.8(2)
C8 C7 C6 124.2(3)
C8 C7 H7 117.9
C6 C7 H7 117.9
C7 C8 C9 124.2(3)
C7 C8 H8 117.9
C9 C8 H8 117.9
C8 C9 C10 109.2(2)
C8 C9 C12 112.7(3)
C10 C9 C12 113.1(2)
C8 C9 H9 107.1
C10 C9 H9 107.1
C12 C9 H9 107.1
C11 C10 C9 125.7(2)
C11 C10 H10 117.1
C9 C10 H10 117.1
C10 C11 C6 122.5(3)
C10 C11 H11 118.7
C6 C11 H11 118.7
C14 C12 C15 110.1(3)
C14 C12 C13 108.4(3)
C15 C12 C13 107.3(3)
C14 C12 C9 110.9(3)
C15 C12 C9 110.5(3)
C13 C12 C9 109.5(2)
C12 C13 H13A 109.5
C12 C13 H13B 109.5
H13A C13 H13B 109.5
C12 C13 H13C 109.5
H13A C13 H13C 109.5
H13B C13 H13C 109.5
C12 C14 H14A 109.5
C12 C14 H14B 109.5
H14A C14 H14B 109.5
C12 C14 H14C 109.5
H14A C14 H14C 109.5
H14B C14 H14C 109.5
C12 C15 H15A 109.5
C12 C15 H15B 109.5
H15A C15 H15B 109.5
C12 C15 H15C 109.5
H15A C15 H15C 109.5
H15B C15 H15C 109.5
C17 C16 C21 118.2(3)
C17 C16 C5 122.0(2)
C21 C16 C5 119.7(2)
C18 C17 C16 121.5(3)
C18 C17 H17 119.3
C16 C17 H17 119.3
C19 C18 C17 119.4(3)
C19 C18 H18 120.3
C17 C18 H18 120.3
C18 C19 C20 120.1(3)
C18 C19 H19 120.0
C20 C19 H19 120.0
C19 C20 C21 120.6(3)
C19 C20 H20 119.7
C21 C20 H20 119.7
C20 C21 C16 120.3(3)
C20 C21 H21 119.9
C16 C21 H21 119.9
N1 C22 C28 106.97(19)
N1 C22 C23 110.5(2)
C28 C22 C23 109.1(2)
N1 C22 C27 114.7(2)
C28 C22 C27 105.9(2)
C23 C22 C27 109.5(2)
C24 C23 C22 112.5(3)
C24 C23 H23A 109.1
C22 C23 H23A 109.1
C24 C23 H23B 109.1
C22 C23 H23B 109.1
H23A C23 H23B 107.8
C25 C24 C23 110.6(2)
C25 C24 H24A 109.5
C23 C24 H24A 109.5
C25 C24 H24B 109.5
C23 C24 H24B 109.5
H24A C24 H24B 108.1
C24 C25 C26 113.1(3)
C24 C25 H25A 109.0
C26 C25 H25A 109.0
C24 C25 H25B 109.0
C26 C25 H25B 109.0
H25A C25 H25B 107.8
N1 C26 C30 106.5(2)
N1 C26 C29 115.4(3)
C30 C26 C29 107.0(3)
N1 C26 C25 109.5(2)
C30 C26 C25 108.8(3)
C29 C26 C25 109.3(2)
C22 C27 H27A 109.5
C22 C27 H27B 109.5
H27A C27 H27B 109.5
C22 C27 H27C 109.5
H27A C27 H27C 109.5
H27B C27 H27C 109.5
C22 C28 H28A 109.5
C22 C28 H28B 109.5
H28A C28 H28B 109.5
C22 C28 H28C 109.5
H28A C28 H28C 109.5
H28B C28 H28C 109.5
C26 C29 H29A 109.5
C26 C29 H29B 109.5
H29A C29 H29B 109.5
C26 C29 H29C 109.5
H29A C29 H29C 109.5
H29B C29 H29C 109.5
C26 C30 H30A 109.5
C26 C30 H30B 109.5
H30A C30 H30B 109.5
C26 C30 H30C 109.5
H30A C30 H30C 109.5
H30B C30 H30C 109.5
C33 N2 C32 109.4(6)
C33 N2 C34 112.5(6)
C32 N2 C34 106.1(4)
C33 N2 Na1 112.1(4)
C32 N2 Na1 115.4(3)
C34 N2 Na1 101.0(3)
C37 N3 C36 107.1(5)
C37 N3 C35 110.7(4)
C36 N3 C35 109.3(4)
C37 N3 Na1 100.7(3)
C36 N3 Na1 121.3(4)
C35 N3 Na1 107.3(4)
C35 C34 N2 115.0(5)
C35 C34 H34A 108.5
N2 C34 H34A 108.5
C35 C34 H34B 108.5
N2 C34 H34B 108.5
H34A C34 H34B 107.5
C34 C35 N3 114.4(4)
C34 C35 H35A 108.7
N3 C35 H35A 108.7
C34 C35 H35B 108.7
N3 C35 H35B 108.7
H35A C35 H35B 107.6
C34A N2A C32A 113(2)
C34A N2A C33A 94(3)
C32A N2A C33A 115(3)
C34A N2A Na1 108.4(15)
C32A N2A Na1 107.5(11)
C33A N2A Na1 118(2)
C37A N3A C35A 109.1(18)
C37A N3A C36A 111.3(19)
C35A N3A C36A 120.8(19)
C37A N3A Na1 113.0(12)
C35A N3A Na1 100.2(10)
C36A N3A Na1 101.7(15)
N3A C35A C34A 109.4(16)
N3A C35A H35C 109.8
C34A C35A H35C 109.8
N3A C35A H35D 109.8
C34A C35A H35D 109.8
H35C C35A H35D 108.2
N2A C34A C35A 112.3(18)
N2A C34A Na1 48.1(12)
C35A C34A Na1 78.8(10)
N2A C34A H34C 109.2
C35A C34A H34C 109.2
Na1 C34A H34C 155.8
N2A C34A H34D 109.2
C35A C34A H34D 109.2
Na1 C34A H34D 90.0
H34C C34A H34D 107.9
N2A C32A H32D 109.5
N2A C32A H32E 109.5
H32D C32A H32E 109.5
N2A C32A H32F 109.5
H32D C32A H32F 109.5
H32E C32A H32F 109.5
N3A C36A H36D 109.5
N3A C36A H36E 109.5
H36D C36A H36E 109.5
N3A C36A H36F 109.5
H36D C36A H36F 109.5
H36E C36A H36F 109.5
N2A C33A H33D 109.5
N2A C33A H33E 109.5
H33D C33A H33E 109.5
N2A C33A H33F 109.5
H33D C33A H33F 109.5
H33E C33A H33F 109.5
N3A C37A H37D 109.5
N3A C37A H37E 109.5
H37D C37A H37E 109.5
N3A C37A H37F 109.5
H37D C37A H37F 109.5
H37E C37A H37F 109.5

loop_
_geom_bond_atom_site_label_1
_geom_bond_atom_site_label_2
_geom_bond_distance
Zn1 N1 1.9519(19)
Zn1 C1 1.988(3)
Zn1 O1 2.0138(17)
Zn1 Na1 3.1116(10)
Na1 O1 2.2214(19)
Na1 N3 2.416(5)
Na1 N2A 2.44(2)
Na1 N1 2.441(2)
Na1 N2 2.488(4)
Na1 N3A 2.610(18)
Na1 C34A 3.11(2)
O1 C5 1.336(3)
N1 C26 1.477(3)
N1 C22 1.490(3)
C1 C2 1.501(4)
C1 C3 1.504(5)
C1 C4 1.547(4)
C2 H2A 0.9800
C2 H2B 0.9800
C2 H2C 0.9800
C3 H3A 0.9800
C3 H3B 0.9800
C3 H3C 0.9800
C4 H4A 0.9800
C4 H4B 0.9800
C4 H4C 0.9800
C5 C6 1.361(4)
C5 C16 1.493(4)
C6 C7 1.455(4)
C6 C11 1.458(4)
C7 C8 1.331(4)
C7 H7 0.9500
C8 C9 1.506(4)
C8 H8 0.9500
C9 C10 1.507(4)
C9 C12 1.562(4)
C9 H9 1.0000
C10 C11 1.334(4)
C10 H10 0.9500
C11 H11 0.9500
C12 C14 1.511(5)
C12 C15 1.533(4)
C12 C13 1.540(4)
C13 H13A 0.9800
C13 H13B 0.9800
C13 H13C 0.9800
C14 H14A 0.9800
C14 H14B 0.9800
C14 H14C 0.9800
C15 H15A 0.9800
C15 H15B 0.9800
C15 H15C 0.9800
C16 C17 1.393(4)
C16 C21 1.395(4)
C17 C18 1.392(4)
C17 H17 0.9500
C18 C19 1.379(5)
C18 H18 0.9500
C19 C20 1.384(5)
C19 H19 0.9500
C20 C21 1.388(4)
C20 H20 0.9500
C21 H21 0.9500
C22 C28 1.524(4)
C22 C23 1.529(4)
C22 C27 1.545(4)
C23 C24 1.520(4)
C23 H23A 0.9900
C23 H23B 0.9900
C24 C25 1.508(5)
C24 H24A 0.9900
C24 H24B 0.9900
C25 C26 1.554(4)
C25 H25A 0.9900
C25 H25B 0.9900
C26 C30 1.532(4)
C26 C29 1.554(4)
C27 H27A 0.9800
C27 H27B 0.9800
C27 H27C 0.9800
C28 H28A 0.9800
C28 H28B 0.9800
C28 H28C 0.9800
C29 H29A 0.9800
C29 H29B 0.9800
C29 H29C 0.9800
C30 H30A 0.9800
C30 H30B 0.9800
C30 H30C 0.9800
N2 C33 1.396(9)
N2 C32 1.456(7)
N2 C34 1.487(7)
N3 C37 1.469(7)
N3 C36 1.469(7)
N3 C35 1.488(8)
C32 H32A 0.9800
C32 H32B 0.9800
C32 H32C 0.9800
C33 H33A 0.9800
C33 H33B 0.9800
C33 H33C 0.9800
C34 C35 1.483(8)
C34 H34A 0.9900
C34 H34B 0.9900
C35 H35A 0.9900
C35 H35B 0.9900
C36 H36A 0.9800
C36 H36B 0.9800
C36 H36C 0.9800
C37 H37A 0.9800
C37 H37B 0.9800
C37 H37C 0.9800
N2A C34A 1.31(3)
N2A C32A 1.50(2)
N2A C33A 1.60(6)
N3A C37A 1.46(2)
N3A C35A 1.48(3)
N3A C36A 1.64(4)
C35A C34A 1.63(3)
C35A H35C 0.9900
C35A H35D 0.9900
C34A H34C 0.9900
C34A H34D 0.9900
C32A H32D 0.9800
C32A H32E 0.9800
C32A H32F 0.9800
C36A H36D 0.9800
C36A H36E 0.9800
C36A H36F 0.9800
C33A H33D 0.9800
C33A H33E 0.9800
C33A H33F 0.9800
C37A H37D 0.9800
C37A H37E 0.9800
C37A H37F 0.9800

loop_
_geom_torsion_atom_site_label_1
_geom_torsion_atom_site_label_2
_geom_torsion_atom_site_label_3
_geom_torsion_atom_site_label_4
_geom_torsion
N1 Zn1 Na1 O1 -170.47(11)
C1 Zn1 Na1 O1 29.0(3)
N1 Zn1 Na1 N3 -110.82(19)
C1 Zn1 Na1 N3 88.6(3)
O1 Zn1 Na1 N3 59.65(18)
N1 Zn1 Na1 N2A 119.1(9)
C1 Zn1 Na1 N2A -41.4(9)
O1 Zn1 Na1 N2A -70.4(9)
C1 Zn1 Na1 N1 -160.6(3)
O1 Zn1 Na1 N1 170.47(11)
N1 Zn1 Na1 N2 106.1(2)
C1 Zn1 Na1 N2 -54.5(3)
O1 Zn1 Na1 N2 -83.44(19)
N1 Zn1 Na1 N3A -111.7(6)
C1 Zn1 Na1 N3A 87.7(6)
O1 Zn1 Na1 N3A 58.7(6)
N1 Zn1 Na1 C34A 178(2)
C1 Zn1 Na1 C34A 17(2)
O1 Zn1 Na1 C34A -12(2)
N1 Zn1 O1 C5 -175.3(2)
C1 Zn1 O1 C5 7.8(3)
Na1 Zn1 O1 C5 177.2(3)
N1 Zn1 O1 Na1 7.51(9)
C1 Zn1 O1 Na1 -169.39(11)
N3 Na1 O1 C5 41.5(3)
N2A Na1 O1 C5 -29.4(5)
N1 Na1 O1 C5 176.7(2)
N2 Na1 O1 C5 -45.3(3)
N3A Na1 O1 C5 47.9(5)
Zn1 Na1 O1 C5 -177.2(3)
C34A Na1 O1 C5 -0.1(6)
N3 Na1 O1 Zn1 -141.29(15)
N2A Na1 O1 Zn1 147.7(5)
N1 Na1 O1 Zn1 -6.08(7)
N2 Na1 O1 Zn1 131.87(17)
N3A Na1 O1 Zn1 -135.0(5)
C34A Na1 O1 Zn1 177.1(6)
C1 Zn1 N1 C26 57.4(3)
O1 Zn1 N1 C26 -117.63(19)
Na1 Zn1 N1 C26 -110.8(2)
C1 Zn1 N1 C22 -80.8(3)
O1 Zn1 N1 C22 104.24(17)
Na1 Zn1 N1 C22 111.05(18)
C1 Zn1 N1 Na1 168.17(18)
O1 Zn1 N1 Na1 -6.81(8)
O1 Na1 N1 C26 122.33(17)
N3 Na1 N1 C26 -131.0(2)
N2A Na1 N1 C26 -17.2(8)
N2 Na1 N1 C26 -4.4(2)
N3A Na1 N1 C26 -144.4(6)
Zn1 Na1 N1 C26 116.07(18)
C34A Na1 N1 C26 -62.9(10)
O1 Na1 N1 C22 -109.90(16)
N3 Na1 N1 C22 -3.3(3)
N2A Na1 N1 C22 110.5(7)
N2 Na1 N1 C22 123.4(2)
N3A Na1 N1 C22 -16.6(6)
Zn1 Na1 N1 C22 -116.15(18)
C34A Na1 N1 C22 64.9(10)
O1 Na1 N1 Zn1 6.25(7)
N3 Na1 N1 Zn1 112.9(2)
N2A Na1 N1 Zn1 -133.3(7)
N2 Na1 N1 Zn1 -120.45(17)
N3A Na1 N1 Zn1 99.6(6)
C34A Na1 N1 Zn1 -179.0(10)
N1 Zn1 C1 C2 -33.3(4)
O1 Zn1 C1 C2 141.2(3)
Na1 Zn1 C1 C2 118.4(3)
N1 Zn1 C1 C3 90.0(3)
O1 Zn1 C1 C3 -95.6(3)
Na1 Zn1 C1 C3 -118.3(3)
N1 Zn1 C1 C4 -152.3(2)
O1 Zn1 C1 C4 22.1(3)
Na1 Zn1 C1 C4 -0.6(4)
Zn1 O1 C5 C6 66.1(3)
Na1 O1 C5 C6 -117.8(2)
Zn1 O1 C5 C16 -115.3(2)
Na1 O1 C5 C16 60.9(3)
O1 C5 C6 C7 6.9(4)
C16 C5 C6 C7 -171.6(2)
O1 C5 C6 C11 -171.3(2)
C16 C5 C6 C11 10.2(4)
C5 C6 C7 C8 -176.4(3)
C11 C6 C7 C8 1.9(4)
C6 C7 C8 C9 2.4(5)
C7 C8 C9 C10 -4.9(4)
C7 C8 C9 C12 121.7(3)
C8 C9 C10 C11 3.5(4)
C12 C9 C10 C11 -122.9(3)
C9 C10 C11 C6 0.4(5)
C5 C6 C11 C10 175.0(3)
C7 C6 C11 C10 -3.3(4)
C8 C9 C12 C14 61.0(3)
C10 C9 C12 C14 -174.5(3)
C8 C9 C12 C15 -176.6(3)
C10 C9 C12 C15 -52.1(3)
C8 C9 C12 C13 -58.6(3)
C10 C9 C12 C13 65.9(3)
O1 C5 C16 C17 -129.7(2)
C6 C5 C16 C17 48.9(4)
O1 C5 C16 C21 46.6(3)
C6 C5 C16 C21 -134.8(3)
C21 C16 C17 C18 0.7(4)
C5 C16 C17 C18 177.0(2)
C16 C17 C18 C19 0.5(4)
C17 C18 C19 C20 -0.8(5)
C18 C19 C20 C21 0.0(5)
C19 C20 C21 C16 1.3(5)
C17 C16 C21 C20 -1.5(4)
C5 C16 C21 C20 -178.0(3)
C26 N1 C22 C28 172.3(2)
Zn1 N1 C22 C28 -50.1(2)
Na1 N1 C22 C28 48.5(2)
C26 N1 C22 C23 53.6(3)
Zn1 N1 C22 C23 -168.78(17)
Na1 N1 C22 C23 -70.1(2)
C26 N1 C22 C27 -70.6(3)
Zn1 N1 C22 C27 66.9(3)
Na1 N1 C22 C27 165.61(19)
N1 C22 C23 C24 -52.7(3)
C28 C22 C23 C24 -170.0(2)
C27 C22 C23 C24 74.6(3)
C22 C23 C24 C25 53.9(4)
C23 C24 C25 C26 -53.7(4)
C22 N1 C26 C30 -170.2(3)
Zn1 N1 C26 C30 52.2(3)
Na1 N1 C26 C30 -46.3(3)
C22 N1 C26 C29 71.2(3)
Zn1 N1 C26 C29 -66.4(3)
Na1 N1 C26 C29 -164.9(2)
C22 N1 C26 C25 -52.7(3)
Zn1 N1 C26 C25 169.7(2)
Na1 N1 C26 C25 71.2(3)
C24 C25 C26 N1 52.2(3)
C24 C25 C26 C30 168.3(3)
C24 C25 C26 C29 -75.1(3)
O1 Na1 N2 C33 -157.0(6)
N3 Na1 N2 C33 98.0(6)
N2A Na1 N2 C33 100(2)
N1 Na1 N2 C33 -47.2(7)
N3A Na1 N2 C33 103.1(8)
Zn1 Na1 N2 C33 -106.9(6)
C34A Na1 N2 C33 90.8(9)
O1 Na1 N2 C32 -30.9(4)
N3 Na1 N2 C32 -135.9(4)
N2A Na1 N2 C32 -134(2)
N1 Na1 N2 C32 78.9(4)
N3A Na1 N2 C32 -130.8(6)
Zn1 Na1 N2 C32 19.2(5)
C34A Na1 N2 C32 -143.1(9)
O1 Na1 N2 C34 83.0(3)
N3 Na1 N2 C34 -22.0(3)
N2A Na1 N2 C34 -20(2)
N1 Na1 N2 C34 -167.2(2)
N3A Na1 N2 C34 -16.9(5)
Zn1 Na1 N2 C34 133.1(3)
C34A Na1 N2 C34 -29.3(7)
O1 Na1 N3 C37 -9.3(4)
N2A Na1 N3 C37 111.2(6)
N1 Na1 N3 C37 -103.4(4)
N2 Na1 N3 C37 111.7(4)
N3A Na1 N3 C37 -42(3)
Zn1 Na1 N3 C37 -45.6(4)
C34A Na1 N3 C37 118.3(9)
O1 Na1 N3 C36 108.4(5)
N2A Na1 N3 C36 -131.1(7)
N1 Na1 N3 C36 14.3(6)
N2 Na1 N3 C36 -130.6(5)
N3A Na1 N3 C36 76(3)
Zn1 Na1 N3 C36 72.2(5)
C34A Na1 N3 C36 -124.0(9)
O1 Na1 N3 C35 -125.1(3)
N2A Na1 N3 C35 -4.7(6)
N1 Na1 N3 C35 140.8(3)
N2 Na1 N3 C35 -4.1(3)
N3A Na1 N3 C35 -158(3)
Zn1 Na1 N3 C35 -161.4(2)
C34A Na1 N3 C35 2.5(9)
C33 N2 C34 C35 -70.4(7)
C32 N2 C34 C35 170.0(5)
Na1 N2 C34 C35 49.3(5)
N2 C34 C35 N3 -60.6(7)
C37 N3 C35 C34 -76.9(6)
C36 N3 C35 C34 165.4(6)
Na1 N3 C35 C34 32.1(6)
O1 Na1 N2A C34A 107.9(15)
N3 Na1 N2A C34A 11.7(14)
N1 Na1 N2A C34A -123.3(14)
N2 Na1 N2A C34A -166(3)
N3A Na1 N2A C34A 17.2(15)
Zn1 Na1 N2A C34A 156.0(12)
O1 Na1 N2A C32A -14.6(12)
N3 Na1 N2A C32A -110.8(11)
N1 Na1 N2A C32A 114.2(11)
N2 Na1 N2A C32A 72(2)
N3A Na1 N2A C32A -105.4(12)
Zn1 Na1 N2A C32A 33.5(16)
C34A Na1 N2A C32A -123(2)
O1 Na1 N2A C33A -147(3)
N3 Na1 N2A C33A 117(3)
N1 Na1 N2A C33A -18(3)
N2 Na1 N2A C33A -61(3)
N3A Na1 N2A C33A 122(3)
Zn1 Na1 N2A C33A -99(3)
C34A Na1 N2A C33A 105(3)
O1 Na1 N3A C37A 10.3(15)
N3 Na1 N3A C37A 159(4)
N2A Na1 N3A C37A 134.4(16)
N1 Na1 N3A C37A -73.0(16)
N2 Na1 N3A C37A 133.7(15)
Zn1 Na1 N3A C37A -23.7(17)
C34A Na1 N3A C37A 143.0(18)
O1 Na1 N3A C35A -105.6(11)
N3 Na1 N3A C35A 43(2)
N2A Na1 N3A C35A 18.5(11)
N1 Na1 N3A C35A 171.1(9)
N2 Na1 N3A C35A 17.8(11)
Zn1 Na1 N3A C35A -139.6(10)
C34A Na1 N3A C35A 27.1(11)
O1 Na1 N3A C36A 129.8(15)
N3 Na1 N3A C36A -81(3)
N2A Na1 N3A C36A -106.2(16)
N1 Na1 N3A C36A 46.4(17)
N2 Na1 N3A C36A -106.9(15)
Zn1 Na1 N3A C36A 95.8(16)
C34A Na1 N3A C36A -97.5(17)
C37A N3A C35A C34A -165.3(16)
C36A N3A C35A C34A 64(2)
Na1 N3A C35A C34A -46.5(16)
C32A N2A C34A C35A 70(2)
C33A N2A C34A C35A -171(3)
Na1 N2A C34A C35A -49(2)
C32A N2A C34A Na1 119.1(18)
C33A N2A C34A Na1 -121(3)
N3A C35A C34A N2A 73(3)
N3A C35A C34A Na1 37.6(13)
O1 Na1 C34A N2A -90.1(15)
N3 Na1 C34A N2A -164(2)
N1 Na1 C34A N2A 96.6(19)
N2 Na1 C34A N2A 5.4(13)
N3A Na1 C34A N2A -158.8(19)
Zn1 Na1 C34A N2A -80(3)
O1 Na1 C34A C35A 44.2(14)
N3 Na1 C34A C35A -29.6(8)
N2A Na1 C34A C35A 134(2)
N1 Na1 C34A C35A -129.2(8)
N2 Na1 C34A C35A 139.6(16)
N3A Na1 C34A C35A -24.6(11)
Zn1 Na1 C34A C35A 54(3)
